data_4075189
loop_
_publ_author_name
'Adams, Richard D.'
'Hollandsworth, Carl B.'
'Smith, Jack L.'

_publ_section_title
;
 Unsaturated Cyclopentadienyl-Molybdenum and Tungsten Carbonyl Cluster
 Complexes Containing Pd- and Pt(PBut3) Groups
;
_journal_issue 10
_journal_name_full Organometallics
_journal_page_first 2673
_journal_paper_doi 10.1021/om060107g
_journal_volume 25
_journal_year 2006
_chemical_formula_moiety 'C38 H64 Mo2 O4 P2 Pd2'
_chemical_formula_sum 'C38 H64 Mo2 O4 P2 Pd2'
_chemical_formula_weight 1051.51
_chemical_name_systematic
; 
 ? 
;
_space_group_IT_number 15
_symmetry_cell_setting monoclinic
_symmetry_space_group_name_Hall '-C 2yc'
_symmetry_space_group_name_H-M 'C 1 2/c 1'
_atom_sites_solution_hydrogens geom
_atom_sites_solution_primary direct
_atom_sites_solution_secondary difmap
_audit_creation_method SHELXL-97
_cell_angle_alpha 90.00
_cell_angle_beta 116.9020(10)
_cell_angle_gamma 90.00
_cell_formula_units_Z 4
_cell_length_a 24.2769(11)
_cell_length_b 10.9943(5)
_cell_length_c 17.3532(8)
_cell_measurement_reflns_used 6489
_cell_measurement_temperature 296(2)
_cell_measurement_theta_max 28.31
_cell_measurement_theta_min 2.68
_cell_volume 4130.5(3)
_computing_cell_refinement 'SAINT+  V6.2 (Bruker, 2001)'
_computing_data_collection 'SMART V5.625 (Bruker, 2001)'
_computing_data_reduction 'SAINT+  V6.2'
_computing_molecular_graphics 'SHELXTL V6.1 (Sheldrick, 1997)'
_computing_publication_material 'SHELXTL V6.1'
_computing_structure_refinement 'SHELXL-97 (Sheldrick, 1997)'
_computing_structure_solution 'SHELXS-97 (Sheldrick, 1990)'
_diffrn_ambient_temperature 296(2)
_diffrn_measured_fraction_theta_full 0.998
_diffrn_measured_fraction_theta_max 0.998
_diffrn_measurement_device_type 'Bruker SMART APEX CCD diffractometer'
_diffrn_measurement_method 'omega scans'
_diffrn_radiation_monochromator graphite
_diffrn_radiation_source 'fine-focus sealed tube'
_diffrn_radiation_type MoK\a
_diffrn_radiation_wavelength 0.71073
_diffrn_reflns_av_R_equivalents 0.0187
_diffrn_reflns_av_sigmaI/netI 0.0157
_diffrn_reflns_limit_h_max 32
_diffrn_reflns_limit_h_min -32
_diffrn_reflns_limit_k_max 14
_diffrn_reflns_limit_k_min -14
_diffrn_reflns_limit_l_max 23
_diffrn_reflns_limit_l_min -23
_diffrn_reflns_number 21311
_diffrn_reflns_theta_full 28.33
_diffrn_reflns_theta_max 28.33
_diffrn_reflns_theta_min 2.08
_diffrn_standards_interval_time <1
_exptl_absorpt_coefficient_mu 1.564
_exptl_absorpt_correction_T_max 0.925
_exptl_absorpt_correction_T_min 0.740
_exptl_absorpt_correction_type multi-scan
_exptl_absorpt_process_details '(SADABS, Bruker, 1997)'
_exptl_crystal_colour brown
_exptl_crystal_density_diffrn 1.691
_exptl_crystal_density_method 'not measured'
_exptl_crystal_description plate
_exptl_crystal_F_000 2120
_exptl_crystal_size_max 0.40
_exptl_crystal_size_mid 0.20
_exptl_crystal_size_min 0.05
_refine_diff_density_max 0.428
_refine_diff_density_min -0.455
_refine_diff_density_rms 0.090
_refine_ls_extinction_method none
_refine_ls_goodness_of_fit_ref 1.070
_refine_ls_hydrogen_treatment constr
_refine_ls_matrix_type full
_refine_ls_number_parameters 217
_refine_ls_number_reflns 5146
_refine_ls_number_restraints 0
_refine_ls_restrained_S_all 1.070
_refine_ls_R_factor_all 0.0267
_refine_ls_R_factor_gt 0.0234
_refine_ls_shift/su_max 0.001
_refine_ls_shift/su_mean 0.000
_refine_ls_structure_factor_coef Fsqd
_refine_ls_weighting_details 'calc w=1/[\s^2^(Fo^2^)+(0.0326P)^2^+2.8864P] where P=(Fo^2^+2Fc^2^)/3'
_refine_ls_weighting_scheme calc
_refine_ls_wR_factor_gt 0.0601
_refine_ls_wR_factor_ref 0.0627
_reflns_number_gt 4652
_reflns_number_total 5146
_reflns_threshold_expression >2sigma(I)
_cod_data_source_file om060107gsi20060204_124101.cif
_cod_data_source_block Mo2Pd2
_cod_depositor_comments
;
The following automatic conversions were performed:

'_symmetry_cell_setting' value 'Monoclinic' changed to 'monoclinic'
according to /home/saulius/struct/CIF-dictionaries/cif_core.dic
dictionary named 'cif_core.dic' version 2.4.1 from
2010-06-29.

'_exptl_absorpt_correction_type' value 'Multi-Scan'
changed to 'multi-scan' according to
/home/saulius/struct/CIF-dictionaries/cif_core.dic dictionary named
'cif_core.dic' version 2.4.1 from 2010-06-29.

Automatic conversion script
Id: cif_fix_values 1715 2011-07-08 13:25:40Z adriana 
;
_cod_original_sg_symbol_H-M C2/c
_cod_database_code 4075189

loop_
_symmetry_equiv_pos_as_xyz
'x, y, z'
'-x, y, -z+1/2'
'x+1/2, y+1/2, z'
'-x+1/2, y+1/2, -z+1/2'
'-x, -y, -z'
'x, -y, z-1/2'
'-x+1/2, -y+1/2, -z'
'x+1/2, -y+1/2, z-1/2'

loop_
_atom_site_label
_atom_site_type_symbol
_atom_site_fract_x
_atom_site_fract_y
_atom_site_fract_z
_atom_site_U_iso_or_equiv
_atom_site_adp_type
_atom_site_occupancy
_atom_site_symmetry_multiplicity
_atom_site_calc_flag
_atom_site_refinement_flags
Pd1 Pd 0.071415(7) 0.879981(13) 0.287640(10) 0.04386(6) Uani 1 1 d .
Mo1 Mo 0.007184(8) 0.706634(15) 0.329973(11) 0.04250(6) Uani 1 1 d .
P1 P 0.15210(2) 1.01902(4) 0.30270(3) 0.03854(10) Uani 1 1 d .
O11 O 0.12607(9) 0.62037(16) 0.32203(14) 0.0714(5) Uani 1 1 d .
O12 O 0.03065(9) 0.97168(15) 0.40562(11) 0.0616(4) Uani 1 1 d .
C11 C 0.07864(11) 0.6671(2) 0.30925(16) 0.0542(5) Uani 1 1 d .
C12 C 0.02520(11) 0.88536(19) 0.36361(14) 0.0504(5) Uani 1 1 d .
C21 C 0.05188(16) 0.6562(3) 0.47575(18) 0.0815(9) Uani 1 1 d .
H21 H 0.0896 0.6898 0.5138 0.098 Uiso 1 1 calc R
C22 C -0.0056(2) 0.7032(3) 0.4566(2) 0.0868(10) Uani 1 1 d .
H22 H -0.0134 0.7737 0.4797 0.104 Uiso 1 1 calc R
C23 C -0.04946(17) 0.6277(4) 0.3974(3) 0.0920(11) Uani 1 1 d .
H23 H -0.0920 0.6387 0.3732 0.110 Uiso 1 1 calc R
C24 C -0.0196(2) 0.5330(3) 0.3802(2) 0.0932(12) Uani 1 1 d .
H24 H -0.0384 0.4685 0.3427 0.112 Uiso 1 1 calc R
C25 C 0.04358(18) 0.5509(3) 0.4288(2) 0.0846(10) Uani 1 1 d .
H25 H 0.0746 0.5007 0.4294 0.102 Uiso 1 1 calc R
C41 C 0.13223(13) 1.1846(2) 0.3110(2) 0.0707(8) Uani 1 1 d .
C42 C 0.12842(19) 1.2015(3) 0.3961(3) 0.1054(14) Uani 1 1 d .
H42A H 0.1096 1.2785 0.3955 0.158 Uiso 1 1 calc R
H42B H 0.1692 1.1992 0.4435 0.158 Uiso 1 1 calc R
H42C H 0.1040 1.1373 0.4025 0.158 Uiso 1 1 calc R
C43 C 0.06703(16) 1.2071(3) 0.2369(3) 0.1049(14) Uani 1 1 d .
H43A H 0.0475 1.2715 0.2527 0.157 Uiso 1 1 calc R
H43B H 0.0429 1.1342 0.2261 0.157 Uiso 1 1 calc R
H43C H 0.0701 1.2297 0.1855 0.157 Uiso 1 1 calc R
C44 C 0.17695(17) 1.2813(2) 0.3077(3) 0.1034(14) Uani 1 1 d .
H44A H 0.1745 1.2829 0.2509 0.155 Uiso 1 1 calc R
H44B H 0.2184 1.2617 0.3493 0.155 Uiso 1 1 calc R
H44C H 0.1659 1.3597 0.3208 0.155 Uiso 1 1 calc R
C45 C 0.22334(11) 0.9754(2) 0.40614(15) 0.0584(6) Uani 1 1 d .
C46 C 0.27546(14) 1.0697(4) 0.4418(2) 0.0933(10) Uani 1 1 d .
H46A H 0.3110 1.0348 0.4889 0.140 Uiso 1 1 calc R
H46B H 0.2620 1.1396 0.4619 0.140 Uiso 1 1 calc R
H46C H 0.2860 1.0937 0.3970 0.140 Uiso 1 1 calc R
C47 C 0.20213(16) 0.9472(4) 0.47552(18) 0.0943(11) Uani 1 1 d .
H47A H 0.2370 0.9223 0.5279 0.141 Uiso 1 1 calc R
H47B H 0.1721 0.8830 0.4555 0.141 Uiso 1 1 calc R
H47C H 0.1841 1.0187 0.4864 0.141 Uiso 1 1 calc R
C48 C 0.25006(14) 0.8556(3) 0.3936(2) 0.0805(8) Uani 1 1 d .
H48A H 0.2699 0.8690 0.3574 0.121 Uiso 1 1 calc R
H48B H 0.2174 0.7974 0.3667 0.121 Uiso 1 1 calc R
H48C H 0.2797 0.8252 0.4487 0.121 Uiso 1 1 calc R
C49 C 0.17252(11) 1.0036(2) 0.20936(15) 0.0568(5) Uani 1 1 d .
C50 C 0.23680(14) 1.0489(3) 0.2265(2) 0.0737(7) Uani 1 1 d .
H50A H 0.2678 1.0026 0.2727 0.111 Uiso 1 1 calc R
H50B H 0.2409 1.1333 0.2423 0.111 Uiso 1 1 calc R
H50C H 0.2420 1.0392 0.1752 0.111 Uiso 1 1 calc R
C51 C 0.16664(15) 0.8697(3) 0.1847(2) 0.0820(9) Uani 1 1 d .
H51A H 0.1270 0.8401 0.1759 0.123 Uiso 1 1 calc R
H51B H 0.1986 0.8243 0.2303 0.123 Uiso 1 1 calc R
H51C H 0.1706 0.8603 0.1324 0.123 Uiso 1 1 calc R
C52 C 0.12447(17) 1.0700(4) 0.1305(2) 0.1035(13) Uani 1 1 d .
H52A H 0.1295 1.0483 0.0805 0.155 Uiso 1 1 calc R
H52B H 0.1298 1.1562 0.1397 0.155 Uiso 1 1 calc R
H52C H 0.0838 1.0474 0.1217 0.155 Uiso 1 1 calc R

loop_
_atom_site_aniso_label
_atom_site_aniso_U_11
_atom_site_aniso_U_22
_atom_site_aniso_U_33
_atom_site_aniso_U_23
_atom_site_aniso_U_13
_atom_site_aniso_U_12
Pd1 0.04769(10) 0.03659(9) 0.04864(10) -0.00162(6) 0.02297(7) -0.00639(6)
Mo1 0.04726(10) 0.03390(9) 0.04186(10) 0.00580(6) 0.01621(8) -0.00324(6)
P1 0.0435(3) 0.0341(2) 0.0434(2) 0.00101(18) 0.0244(2) -0.00070(18)
O11 0.0571(10) 0.0635(11) 0.0850(13) 0.0132(9) 0.0246(9) 0.0189(8)
O12 0.0830(12) 0.0525(9) 0.0565(9) -0.0142(7) 0.0379(9) -0.0146(8)
C11 0.0546(12) 0.0430(11) 0.0603(13) 0.0076(10) 0.0218(10) 0.0047(9)
C12 0.0637(13) 0.0424(11) 0.0447(11) 0.0024(8) 0.0242(10) -0.0043(9)
C21 0.092(2) 0.088(2) 0.0487(14) 0.0215(14) 0.0187(14) -0.0110(18)
C22 0.142(3) 0.0678(18) 0.081(2) 0.0184(15) 0.076(2) 0.0036(19)
C23 0.082(2) 0.099(3) 0.103(3) 0.050(2) 0.049(2) -0.0037(18)
C24 0.144(3) 0.0540(16) 0.077(2) 0.0126(14) 0.046(2) -0.0351(19)
C25 0.111(3) 0.0659(18) 0.086(2) 0.0421(16) 0.052(2) 0.0271(17)
C41 0.0713(16) 0.0352(10) 0.131(3) -0.0029(13) 0.0684(18) -0.0028(10)
C42 0.130(3) 0.0638(18) 0.177(4) -0.056(2) 0.117(3) -0.0324(19)
C43 0.078(2) 0.0636(18) 0.189(4) 0.031(2) 0.074(3) 0.0294(15)
C44 0.102(2) 0.0394(13) 0.206(4) 0.0051(18) 0.102(3) -0.0054(14)
C45 0.0512(12) 0.0703(15) 0.0457(11) 0.0000(10) 0.0150(10) -0.0066(11)
C46 0.0613(17) 0.115(3) 0.086(2) -0.024(2) 0.0174(16) -0.0276(18)
C47 0.088(2) 0.144(3) 0.0431(13) 0.0110(17) 0.0236(14) -0.010(2)
C48 0.0650(17) 0.0744(18) 0.087(2) 0.0244(15) 0.0212(15) 0.0155(14)
C49 0.0593(13) 0.0724(15) 0.0492(12) 0.0025(11) 0.0337(11) 0.0003(11)
C50 0.0744(17) 0.0839(19) 0.0868(19) 0.0024(15) 0.0576(16) -0.0056(14)
C51 0.089(2) 0.092(2) 0.087(2) -0.0374(17) 0.0597(18) -0.0180(17)
C52 0.090(2) 0.168(4) 0.0602(17) 0.041(2) 0.0403(17) 0.024(2)

loop_
_atom_type_symbol
_atom_type_description
_atom_type_scat_dispersion_real
_atom_type_scat_dispersion_imag
_atom_type_scat_source
C C 0.0033 0.0016 'International Tables Vol C Tables 4.2.6.8 and 6.1.1.4'
H H 0.0000 0.0000 'International Tables Vol C Tables 4.2.6.8 and 6.1.1.4'
O O 0.0106 0.0060 'International Tables Vol C Tables 4.2.6.8 and 6.1.1.4'
P P 0.1023 0.0942 'International Tables Vol C Tables 4.2.6.8 and 6.1.1.4'
Mo Mo -1.6832 0.6857 'International Tables Vol C Tables 4.2.6.8 and 6.1.1.4'
Pd Pd -0.9988 1.0072 'International Tables Vol C Tables 4.2.6.8 and 6.1.1.4'

loop_
_geom_angle_atom_site_label_1
_geom_angle_atom_site_label_2
_geom_angle_atom_site_label_3
_geom_angle
_geom_angle_site_symmetry_1
_geom_angle_site_symmetry_3
C12 Pd1 C11 87.15(8) . .
C12 Pd1 P1 123.98(6) . .
C11 Pd1 P1 127.88(6) . .
C12 Pd1 C12 98.01(7) . 2
C11 Pd1 C12 98.64(7) . 2
P1 Pd1 C12 114.32(5) . 2
C12 Pd1 Mo1 47.25(6) . .
C11 Pd1 Mo1 44.40(6) . .
P1 Pd1 Mo1 159.965(14) . .
C12 Pd1 Mo1 85.68(5) 2 .
C12 Pd1 Mo1 95.49(6) . 2
C11 Pd1 Mo1 54.67(6) . 2
P1 Pd1 Mo1 139.598(14) . 2
C12 Pd1 Mo1 43.98(5) 2 2
Mo1 Pd1 Mo1 56.406(8) . 2
C12 Pd1 Pd1 56.44(6) . 2
C11 Pd1 Pd1 93.17(6) . 2
P1 Pd1 Pd1 138.251(13) . 2
C12 Pd1 Pd1 41.65(5) 2 2
Mo1 Pd1 Pd1 56.950(6) . 2
Mo1 Pd1 Pd1 55.439(5) 2 2
C11 Mo1 C12 99.91(10) . .
C11 Mo1 C25 84.19(11) . .
C12 Mo1 C25 122.96(12) . .
C11 Mo1 C24 107.92(13) . .
C12 Mo1 C24 138.43(11) . .
C25 Mo1 C24 35.12(13) . .
C11 Mo1 C21 97.46(12) . .
C12 Mo1 C21 89.10(11) . .
C25 Mo1 C21 34.68(12) . .
C24 Mo1 C21 57.65(12) . .
C11 Mo1 C23 140.72(12) . .
C12 Mo1 C23 108.21(13) . .
C25 Mo1 C23 57.65(12) . .
C24 Mo1 C23 34.43(13) . .
C21 Mo1 C23 57.14(13) . .
C11 Mo1 C22 131.67(13) . .
C12 Mo1 C22 81.39(10) . .
C25 Mo1 C22 57.35(12) . .
C24 Mo1 C22 57.04(12) . .
C21 Mo1 C22 34.33(12) . .
C23 Mo1 C22 34.01(13) . .
C11 Mo1 C11 102.13(9) . 2
C12 Mo1 C11 115.89(9) . 2
C25 Mo1 C11 118.65(12) . 2
C24 Mo1 C11 88.04(11) . 2
C21 Mo1 C11 144.50(10) . 2
C23 Mo1 C11 89.86(12) . 2
C22 Mo1 C11 120.86(12) . 2
C11 Mo1 Mo1 61.08(7) . 2
C12 Mo1 Mo1 102.14(6) . 2
C25 Mo1 Mo1 127.47(9) . 2
C24 Mo1 Mo1 118.13(9) . 2
C21 Mo1 Mo1 156.97(10) . 2
C23 Mo1 Mo1 134.37(11) . 2
C22 Mo1 Mo1 166.42(11) . 2
C11 Mo1 Mo1 45.75(6) 2 2
C11 Mo1 Pd1 56.99(7) . .
C12 Mo1 Pd1 48.57(7) . .
C25 Mo1 Pd1 129.74(10) . .
C24 Mo1 Pd1 163.50(12) . .
C21 Mo1 Pd1 114.34(8) . .
C23 Mo1 Pd1 156.76(11) . .
C22 Mo1 Pd1 126.00(9) . .
C11 Mo1 Pd1 101.17(6) 2 .
Mo1 Mo1 Pd1 62.740(6) 2 .
C11 Mo1 Pd1 112.38(7) . 2
C12 Mo1 Pd1 62.76(6) . 2
C25 Mo1 Pd1 162.11(9) . 2
C24 Mo1 Pd1 128.23(11) . 2
C21 Mo1 Pd1 141.33(10) . 2
C23 Mo1 Pd1 104.77(9) . 2
C22 Mo1 Pd1 110.81(9) . 2
C11 Mo1 Pd1 53.14(6) 2 2
Mo1 Mo1 Pd1 60.854(6) 2 2
Pd1 Mo1 Pd1 67.611(8) . 2
C49 P1 C41 108.76(12) . .
C49 P1 C45 107.71(11) . .
C41 P1 C45 108.79(13) . .
C49 P1 Pd1 111.34(8) . .
C41 P1 Pd1 113.21(8) . .
C45 P1 Pd1 106.85(8) . .
O11 C11 Mo1 157.0(2) . .
O11 C11 Pd1 117.01(18) . .
Mo1 C11 Pd1 78.61(8) . .
O11 C11 Mo1 126.2(2) . 2
Mo1 C11 Mo1 73.17(7) . 2
Pd1 C11 Mo1 72.19(6) . 2
O12 C12 Mo1 155.63(18) . .
O12 C12 Pd1 118.49(17) . .
Mo1 C12 Pd1 84.19(8) . .
O12 C12 Pd1 116.27(17) . 2
Mo1 C12 Pd1 73.26(7) . 2
Pd1 C12 Pd1 81.91(7) . 2
C25 C21 C22 108.1(3) . .
C25 C21 Mo1 71.65(16) . .
C22 C21 Mo1 74.05(17) . .
C23 C22 C21 108.1(3) . .
C23 C22 Mo1 72.38(19) . .
C21 C22 Mo1 71.62(16) . .
C22 C23 C24 108.3(3) . .
C22 C23 Mo1 73.61(17) . .
C24 C23 Mo1 71.67(18) . .
C23 C24 C25 107.8(3) . .
C23 C24 Mo1 73.90(16) . .
C25 C24 Mo1 71.94(15) . .
C21 C25 C24 107.6(3) . .
C21 C25 Mo1 73.67(15) . .
C24 C25 Mo1 72.94(16) . .
C42 C41 C44 107.7(3) . .
C42 C41 C43 107.3(3) . .
C44 C41 C43 109.5(3) . .
C42 C41 P1 108.4(2) . .
C44 C41 P1 116.77(18) . .
C43 C41 P1 106.8(2) . .
C48 C45 C46 108.3(2) . .
C48 C45 C47 104.6(3) . .
C46 C45 C47 109.1(3) . .
C48 C45 P1 110.22(18) . .
C46 C45 P1 116.2(2) . .
C47 C45 P1 107.75(19) . .
C51 C49 C52 106.0(3) . .
C51 C49 C50 109.1(2) . .
C52 C49 C50 108.5(2) . .
C51 C49 P1 107.34(17) . .
C52 C49 P1 109.44(19) . .
C50 C49 P1 116.09(18) . .

loop_
_geom_bond_atom_site_label_1
_geom_bond_atom_site_label_2
_geom_bond_distance
_geom_bond_site_symmetry_2
Pd1 C12 2.083(2) .
Pd1 C11 2.364(2) .
Pd1 P1 2.4039(5) .
Pd1 C12 2.612(2) 2
Pd1 Mo1 2.7640(2) .
Pd1 Mo1 2.8133(2) 2
Pd1 Pd1 3.1034(3) 2
Mo1 C11 1.973(2) .
Mo1 C12 2.040(2) .
Mo1 C25 2.298(2) .
Mo1 C24 2.311(3) .
Mo1 C21 2.324(3) .
Mo1 C23 2.339(3) .
Mo1 C22 2.355(3) .
Mo1 C11 2.411(2) 2
Mo1 Mo1 2.6362(4) 2
Mo1 Pd1 2.8133(2) 2
P1 C49 1.904(2) .
P1 C41 1.905(2) .
P1 C45 1.906(2) .
O11 C11 1.187(3) .
O12 C12 1.167(3) .
C11 Mo1 2.411(2) 2
C12 Pd1 2.612(2) 2
C21 C25 1.378(5) .
C21 C22 1.381(5) .
C22 C23 1.373(5) .
C23 C24 1.376(5) .
C24 C25 1.391(5) .
C41 C42 1.532(5) .
C41 C44 1.539(3) .
C41 C43 1.543(5) .
C45 C48 1.526(4) .
C45 C46 1.533(4) .
C45 C47 1.540(4) .
C49 C51 1.521(4) .
C49 C52 1.523(4) .
C49 C50 1.534(4) .
